data_2227946
loop_
_publ_author_name
'Tai, Wan-Ju'
'Li, Chi-Huan'
'Li, Chen-Yu'
'Ko, Bao-Tsan'

_publ_section_title
;
 Bis{1-[(<i>E</i>)-<i>o</i>-tolyldiazenyl]-2-naphtholato}copper(II)
;
_journal_coeditor_code RK2236
_journal_issue 10
_journal_name_full 'Acta Crystallographica Section E'
_journal_page_first m1315
_journal_paper_doi 10.1107/S1600536810037888
_journal_volume 66
_journal_year 2010
_chemical_formula_iupac '[Cu (C17 H13 N2 O)2]'
_chemical_formula_moiety 'C34 H26 Cu N4 O2'
_chemical_formula_sum 'C34 H26 Cu N4 O2'
_chemical_formula_weight 586.14
_chemical_name_systematic
;
Bis{1-[(<i>E</i>)-<i>o</i>-tolyldiazenyl]-2-naphtholato}copper(II)
;
_space_group_IT_number 14
_symmetry_cell_setting monoclinic
_symmetry_space_group_name_Hall '-P 2ybc'
_symmetry_space_group_name_H-M 'P 1 21/c 1'
_atom_sites_solution_hydrogens geom
_atom_sites_solution_primary direct
_atom_sites_solution_secondary difmap
_audit_creation_method SHELXL97
_cell_angle_alpha 90.00
_cell_angle_beta 114.5140(10)
_cell_angle_gamma 90.00
_cell_formula_units_Z 4
_cell_length_a 12.9777(2)
_cell_length_b 15.2771(3)
_cell_length_c 15.1674(2)
_cell_measurement_reflns_used 6095
_cell_measurement_temperature 296(2)
_cell_measurement_theta_max 23.74
_cell_measurement_theta_min 2.18
_cell_volume 2736.05(8)
_computing_cell_refinement '<i>SAINT-Plus</i> (Bruker, 2008)'
_computing_data_collection '<i>APEX2</i> (Bruker, 2008)'
_computing_data_reduction '<i>SAINT-Plus</i> (Bruker, 2008)'
_computing_molecular_graphics '<i>SHELXTL</i> (Sheldrick, 2008)'
_computing_publication_material '<i>SHELXTL</i> (Sheldrick, 2008)'
_computing_structure_refinement '<i>SHELXL97</i> (Sheldrick, 2008)'
_computing_structure_solution '<i>SHELXS97</i> (Sheldrick, 2008)'
_diffrn_ambient_temperature 296(2)
_diffrn_detector_area_resol_mean 8.3333
_diffrn_measured_fraction_theta_full 1.000
_diffrn_measured_fraction_theta_max 0.988
_diffrn_measurement_device_type 'Bruker APEXII CCD'
_diffrn_measurement_method '\f and \w scans'
_diffrn_radiation_monochromator graphite
_diffrn_radiation_source 'fine-focus sealed tube'
_diffrn_radiation_type MoK\a
_diffrn_radiation_wavelength 0.71073
_diffrn_reflns_av_R_equivalents 0.0665
_diffrn_reflns_av_sigmaI/netI 0.1011
_diffrn_reflns_limit_h_max 14
_diffrn_reflns_limit_h_min -17
_diffrn_reflns_limit_k_max 20
_diffrn_reflns_limit_k_min -16
_diffrn_reflns_limit_l_max 19
_diffrn_reflns_limit_l_min -20
_diffrn_reflns_number 25896
_diffrn_reflns_theta_full 27.00
_diffrn_reflns_theta_max 28.35
_diffrn_reflns_theta_min 1.99
_exptl_absorpt_coefficient_mu 0.838
_exptl_absorpt_correction_T_max 0.9209
_exptl_absorpt_correction_T_min 0.8638
_exptl_absorpt_correction_type multi-scan
_exptl_absorpt_process_details '(<i>SADABS</i>; Bruker, 2008)'
_exptl_crystal_colour brown
_exptl_crystal_density_diffrn 1.423
_exptl_crystal_density_method 'not measured'
_exptl_crystal_description block
_exptl_crystal_F_000 1212
_exptl_crystal_size_max 0.18
_exptl_crystal_size_mid 0.12
_exptl_crystal_size_min 0.10
_refine_diff_density_max 0.296
_refine_diff_density_min -0.430
_refine_ls_extinction_method none
_refine_ls_goodness_of_fit_ref 1.017
_refine_ls_hydrogen_treatment constr
_refine_ls_matrix_type full
_refine_ls_number_parameters 372
_refine_ls_number_reflns 6767
_refine_ls_number_restraints 0
_refine_ls_restrained_S_all 1.017
_refine_ls_R_factor_all 0.1398
_refine_ls_R_factor_gt 0.0510
_refine_ls_shift/su_max 0.001
_refine_ls_shift/su_mean 0.000
_refine_ls_structure_factor_coef Fsqd
_refine_ls_weighting_details 'calc w=1/[\s^2^(Fo^2^)+(0.0430P)^2^] where P=(Fo^2^+2Fc^2^)/3'
_refine_ls_weighting_scheme calc
_refine_ls_wR_factor_gt 0.0947
_refine_ls_wR_factor_ref 0.1174
_reflns_number_gt 3353
_reflns_number_total 6767
_reflns_threshold_expression I>2\s(I)
_cod_data_source_file rk2236.cif
_cod_data_source_block I
_cod_original_sg_symbol_H-M 'P 21/c'
_cod_database_code 2227946
_cod_database_fobs_code 2227946

loop_
_symmetry_equiv_pos_as_xyz
'x, y, z'
'-x, y+1/2, -z+1/2'
'-x, -y, -z'
'x, -y-1/2, z-1/2'

loop_
_atom_site_type_symbol
_atom_site_label
_atom_site_fract_x
_atom_site_fract_y
_atom_site_fract_z
_atom_site_U_iso_or_equiv
_atom_site_adp_type
_atom_site_calc_flag
_atom_site_refinement_flags
_atom_site_occupancy
_atom_site_disorder_assembly
_atom_site_disorder_group
Cu Cu 0.42422(3) 0.43237(2) 0.40521(3) 0.04113(14) Uani d . 1 . .
O O1 0.26886(17) 0.40571(14) 0.33857(14) 0.0500(6) Uani d . 1 . .
O O2 0.58193(16) 0.46328(13) 0.46746(13) 0.0421(5) Uani d . 1 . .
N N1 0.3598(2) 0.29328(16) 0.50680(16) 0.0398(6) Uani d . 1 . .
N N2 0.4367(2) 0.32243(16) 0.48074(16) 0.0404(6) Uani d . 1 . .
N N3 0.4821(2) 0.54485(15) 0.27524(17) 0.0386(6) Uani d . 1 . .
N N4 0.40695(19) 0.52061(16) 0.30368(17) 0.0387(6) Uani d . 1 . .
C C1 0.2076(3) 0.3729(2) 0.3789(2) 0.0399(8) Uani d . 1 . .
C C2 0.2525(2) 0.32424(19) 0.4659(2) 0.0366(7) Uani d . 1 . .
C C3 0.1783(2) 0.29426(19) 0.5098(2) 0.0394(7) Uani d . 1 . .
C C4 0.2194(3) 0.2519(2) 0.5991(2) 0.0566(9) Uani d . 1 . .
H H4 0.2966 0.2410 0.6319 0.068 Uiso calc R 1 . .
C C5 0.1471(3) 0.2264(3) 0.6388(3) 0.0719(11) Uani d . 1 . .
H H5 0.1756 0.1973 0.6980 0.086 Uiso calc R 1 . .
C C6 0.0324(3) 0.2431(3) 0.5925(3) 0.0720(11) Uani d . 1 . .
H H6 -0.0156 0.2259 0.6209 0.086 Uiso calc R 1 . .
C C7 -0.0103(3) 0.2845(2) 0.5058(3) 0.0608(10) Uani d . 1 . .
H H7 -0.0876 0.2958 0.4751 0.073 Uiso calc R 1 . .
C C8 0.0612(3) 0.3105(2) 0.4618(2) 0.0465(8) Uani d . 1 . .
C C9 0.0187(3) 0.3526(2) 0.3700(2) 0.0522(9) Uani d . 1 . .
H H9 -0.0592 0.3596 0.3362 0.063 Uiso calc R 1 . .
C C10 0.0871(3) 0.3826(2) 0.3304(2) 0.0484(8) Uani d . 1 . .
H H10 0.0557 0.4101 0.2703 0.058 Uiso calc R 1 . .
C C11 0.5382(3) 0.2696(2) 0.5204(2) 0.0429(8) Uani d . 1 . .
C C12 0.5964(3) 0.2492(2) 0.4643(2) 0.0500(8) Uani d . 1 . .
C C13 0.6926(3) 0.1982(3) 0.5060(3) 0.0721(11) Uani d . 1 . .
H H13 0.7339 0.1845 0.4704 0.086 Uiso calc R 1 . .
C C14 0.7285(3) 0.1672(3) 0.5995(4) 0.0857(13) Uani d . 1 . .
H H14 0.7938 0.1332 0.6260 0.103 Uiso calc R 1 . .
C C15 0.6700(3) 0.1856(3) 0.6532(3) 0.0793(12) Uani d . 1 . .
H H15 0.6933 0.1627 0.7153 0.095 Uiso calc R 1 . .
C C16 0.5752(3) 0.2386(2) 0.6149(2) 0.0608(10) Uani d . 1 . .
H H16 0.5363 0.2536 0.6523 0.073 Uiso calc R 1 . .
C C17 0.5536(3) 0.2733(2) 0.3584(2) 0.0692(11) Uani d . 1 . .
H H17A 0.5837 0.3293 0.3524 0.104 Uiso calc R 1 . .
H H17B 0.4724 0.2761 0.3303 0.104 Uiso calc R 1 . .
H H17C 0.5776 0.2299 0.3252 0.104 Uiso calc R 1 . .
C C18 0.6409(2) 0.48514(18) 0.4187(2) 0.0349(7) Uani d . 1 . .
C C19 0.5933(2) 0.52256(19) 0.3255(2) 0.0355(7) Uani d . 1 . .
C C20 0.2942(3) 0.5505(2) 0.2400(2) 0.0416(8) Uani d . 1 . .
C C21 0.2460(3) 0.5269(2) 0.1430(2) 0.0484(8) Uani d . 1 . .
C C22 0.3046(3) 0.4726(3) 0.0960(3) 0.0756(12) Uani d . 1 . .
H H22A 0.3552 0.5089 0.0804 0.113 Uiso calc R 1 . .
H H22B 0.2494 0.4470 0.0378 0.113 Uiso calc R 1 . .
H H22C 0.3469 0.4271 0.1396 0.113 Uiso calc R 1 . .
C C23 0.1347(3) 0.5547(3) 0.0899(3) 0.0699(11) Uani d . 1 . .
H H23 0.0990 0.5408 0.0244 0.084 Uiso calc R 1 . .
C C24 0.0770(3) 0.6014(3) 0.1308(4) 0.0765(13) Uani d . 1 . .
H H24 0.0029 0.6187 0.0930 0.092 Uiso calc R 1 . .
C C25 0.1259(3) 0.6232(3) 0.2259(3) 0.0722(11) Uani d . 1 . .
H H25 0.0859 0.6558 0.2532 0.087 Uiso calc R 1 . .
C C26 0.2350(3) 0.5969(2) 0.2819(3) 0.0548(9) Uani d . 1 . .
H H26 0.2687 0.6103 0.3476 0.066 Uiso calc R 1 . .
C C27 0.6647(3) 0.54545(19) 0.2761(2) 0.0398(8) Uani d . 1 . .
C C28 0.6209(3) 0.5812(2) 0.1826(2) 0.0510(9) Uani d . 1 . .
H H28 0.5432 0.5897 0.1495 0.061 Uiso calc R 1 . .
C C29 0.6913(3) 0.6037(2) 0.1393(3) 0.0634(10) Uani d . 1 . .
H H29 0.6611 0.6282 0.0776 0.076 Uiso calc R 1 . .
C C30 0.8071(3) 0.5902(2) 0.1869(3) 0.0680(11) Uani d . 1 . .
H H30 0.8543 0.6058 0.1572 0.082 Uiso calc R 1 . .
C C31 0.8512(3) 0.5544(2) 0.2760(3) 0.0581(10) Uani d . 1 . .
H H31 0.9290 0.5451 0.3071 0.070 Uiso calc R 1 . .
C C32 0.7820(3) 0.5310(2) 0.3228(2) 0.0438(8) Uani d . 1 . .
C C33 0.8260(3) 0.4931(2) 0.4167(2) 0.0476(8) Uani d . 1 . .
H H33 0.9035 0.4833 0.4481 0.057 Uiso calc R 1 . .
C C34 0.7596(2) 0.4708(2) 0.4623(2) 0.0439(8) Uani d . 1 . .
H H34 0.7925 0.4454 0.5236 0.053 Uiso calc R 1 . .

loop_
_atom_site_aniso_label
_atom_site_aniso_U_11
_atom_site_aniso_U_22
_atom_site_aniso_U_33
_atom_site_aniso_U_12
_atom_site_aniso_U_13
_atom_site_aniso_U_23
Cu 0.0344(2) 0.0535(3) 0.0367(2) -0.00050(19) 0.01588(18) 0.00637(19)
O1 0.0418(14) 0.0691(16) 0.0385(12) -0.0103(11) 0.0159(11) 0.0092(11)
O2 0.0333(12) 0.0610(14) 0.0338(11) 0.0007(10) 0.0156(10) 0.0040(10)
N1 0.0353(16) 0.0466(16) 0.0395(14) 0.0009(13) 0.0173(13) -0.0001(12)
N2 0.0338(15) 0.0501(17) 0.0399(15) 0.0051(12) 0.0179(13) 0.0030(12)
N3 0.0330(16) 0.0475(16) 0.0389(14) 0.0022(12) 0.0186(13) 0.0060(12)
N4 0.0299(15) 0.0493(16) 0.0371(15) 0.0013(12) 0.0141(13) 0.0047(12)
C1 0.037(2) 0.044(2) 0.0384(18) -0.0052(15) 0.0157(16) -0.0051(15)
C2 0.0329(19) 0.0407(18) 0.0362(17) -0.0014(14) 0.0142(15) -0.0021(14)
C3 0.038(2) 0.0390(18) 0.0466(19) 0.0029(14) 0.0235(16) -0.0009(15)
C4 0.058(2) 0.062(2) 0.061(2) 0.0086(18) 0.037(2) 0.0172(19)
C5 0.075(3) 0.083(3) 0.070(3) 0.001(2) 0.043(2) 0.023(2)
C6 0.070(3) 0.081(3) 0.089(3) -0.009(2) 0.056(3) 0.005(2)
C7 0.048(2) 0.067(3) 0.077(3) -0.0016(19) 0.035(2) -0.003(2)
C8 0.049(2) 0.045(2) 0.055(2) -0.0040(16) 0.0300(18) -0.0076(16)
C9 0.035(2) 0.063(2) 0.054(2) -0.0039(17) 0.0144(18) -0.0071(18)
C10 0.038(2) 0.061(2) 0.0408(19) -0.0004(16) 0.0106(17) -0.0003(16)
C11 0.040(2) 0.044(2) 0.046(2) 0.0008(15) 0.0189(16) 0.0008(15)
C12 0.049(2) 0.050(2) 0.060(2) -0.0052(17) 0.0315(18) -0.0105(17)
C13 0.057(3) 0.069(3) 0.104(3) 0.007(2) 0.047(3) -0.014(3)
C14 0.059(3) 0.078(3) 0.113(4) 0.020(2) 0.029(3) 0.008(3)
C15 0.063(3) 0.088(3) 0.077(3) 0.019(2) 0.019(2) 0.028(2)
C16 0.053(2) 0.074(3) 0.056(2) 0.008(2) 0.0230(19) 0.011(2)
C17 0.091(3) 0.065(3) 0.077(3) -0.010(2) 0.060(2) -0.015(2)
C18 0.0309(18) 0.0362(18) 0.0389(18) 0.0007(14) 0.0157(15) -0.0035(14)
C19 0.0293(18) 0.0410(18) 0.0382(18) -0.0002(14) 0.0161(15) -0.0030(14)
C20 0.0328(19) 0.045(2) 0.049(2) -0.0027(15) 0.0190(17) 0.0090(16)
C21 0.034(2) 0.062(2) 0.047(2) -0.0109(16) 0.0148(17) 0.0090(18)
C22 0.080(3) 0.090(3) 0.056(2) -0.023(2) 0.027(2) -0.014(2)
C23 0.042(2) 0.099(3) 0.054(2) -0.018(2) 0.006(2) 0.020(2)
C24 0.034(2) 0.097(3) 0.088(3) 0.003(2) 0.015(2) 0.039(3)
C25 0.049(3) 0.073(3) 0.104(3) 0.013(2) 0.041(3) 0.017(3)
C26 0.040(2) 0.060(2) 0.066(2) 0.0055(17) 0.0244(19) 0.0097(19)
C27 0.037(2) 0.0416(19) 0.0468(19) 0.0008(14) 0.0232(16) -0.0020(15)
C28 0.046(2) 0.062(2) 0.053(2) 0.0037(17) 0.0276(18) 0.0099(17)
C29 0.068(3) 0.074(3) 0.066(2) 0.009(2) 0.047(2) 0.017(2)
C30 0.064(3) 0.080(3) 0.086(3) 0.001(2) 0.057(2) 0.010(2)
C31 0.042(2) 0.069(3) 0.074(3) 0.0005(18) 0.034(2) 0.005(2)
C32 0.039(2) 0.0449(19) 0.053(2) -0.0031(15) 0.0252(17) -0.0056(16)
C33 0.0248(18) 0.059(2) 0.057(2) -0.0002(15) 0.0153(17) -0.0090(18)
C34 0.032(2) 0.057(2) 0.0364(18) 0.0049(15) 0.0084(15) -0.0021(15)

loop_
_atom_type_symbol
_atom_type_description
_atom_type_scat_dispersion_real
_atom_type_scat_dispersion_imag
_atom_type_scat_source
C C 0.0033 0.0016 'International Tables Vol C Tables 4.2.6.8 and 6.1.1.4'
H H 0.0000 0.0000 'International Tables Vol C Tables 4.2.6.8 and 6.1.1.4'
N N 0.0061 0.0033 'International Tables Vol C Tables 4.2.6.8 and 6.1.1.4'
O O 0.0106 0.0060 'International Tables Vol C Tables 4.2.6.8 and 6.1.1.4'
Cu Cu 0.3201 1.2651 'International Tables Vol C Tables 4.2.6.8 and 6.1.1.4'

loop_
_geom_angle_atom_site_label_1
_geom_angle_atom_site_label_2
_geom_angle_atom_site_label_3
_geom_angle_site_symmetry_1
_geom_angle_site_symmetry_3
_geom_angle
_geom_angle_publ_flag
O1 Cu O2 . . 177.00(9) ?
O1 Cu N4 . . 88.82(9) ?
O2 Cu N4 . . 88.21(9) ?
O1 Cu N2 . . 86.57(9) ?
O2 Cu N2 . . 96.21(9) ?
N4 Cu N2 . . 165.63(10) ?
C1 O1 Cu . . 124.20(19) ?
C18 O2 Cu . . 122.56(18) ?
N2 N1 C2 . . 121.1(2) ?
N1 N2 C11 . . 111.4(2) ?
N1 N2 Cu . . 125.01(19) ?
C11 N2 Cu . . 123.40(19) ?
N4 N3 C19 . . 121.2(2) ?
N3 N4 C20 . . 112.7(2) ?
N3 N4 Cu . . 127.11(19) ?
C20 N4 Cu . . 119.11(18) ?
O1 C1 C2 . . 123.5(3) ?
O1 C1 C10 . . 118.2(3) ?
C2 C1 C10 . . 118.2(3) ?
N1 C2 C1 . . 124.0(3) ?
N1 C2 C3 . . 115.5(3) ?
C1 C2 C3 . . 120.0(3) ?
C4 C3 C8 . . 118.7(3) ?
C4 C3 C2 . . 122.2(3) ?
C8 C3 C2 . . 119.0(3) ?
C5 C4 C3 . . 120.4(3) ?
C5 C4 H4 . . 119.8 ?
C3 C4 H4 . . 119.8 ?
C4 C5 C6 . . 121.0(4) ?
C4 C5 H5 . . 119.5 ?
C6 C5 H5 . . 119.5 ?
C7 C6 C5 . . 120.1(3) ?
C7 C6 H6 . . 120.0 ?
C5 C6 H6 . . 120.0 ?
C6 C7 C8 . . 120.5(3) ?
C6 C7 H7 . . 119.7 ?
C8 C7 H7 . . 119.7 ?
C7 C8 C3 . . 119.2(3) ?
C7 C8 C9 . . 121.9(3) ?
C3 C8 C9 . . 118.9(3) ?
C10 C9 C8 . . 122.2(3) ?
C10 C9 H9 . . 118.9 ?
C8 C9 H9 . . 118.9 ?
C9 C10 C1 . . 121.3(3) ?
C9 C10 H10 . . 119.4 ?
C1 C10 H10 . . 119.4 ?
C12 C11 C16 . . 120.8(3) ?
C12 C11 N2 . . 120.2(3) ?
C16 C11 N2 . . 119.0(3) ?
C13 C12 C11 . . 117.6(3) ?
C13 C12 C17 . . 119.2(3) ?
C11 C12 C17 . . 123.0(3) ?
C14 C13 C12 . . 121.4(4) ?
C14 C13 H13 . . 119.3 ?
C12 C13 H13 . . 119.3 ?
C15 C14 C13 . . 120.8(4) ?
C15 C14 H14 . . 119.6 ?
C13 C14 H14 . . 119.6 ?
C14 C15 C16 . . 119.5(4) ?
C14 C15 H15 . . 120.3 ?
C16 C15 H15 . . 120.3 ?
C15 C16 C11 . . 119.9(3) ?
C15 C16 H16 . . 120.1 ?
C11 C16 H16 . . 120.1 ?
C12 C17 H17A . . 109.5 ?
C12 C17 H17B . . 109.5 ?
H17A C17 H17B . . 109.5 ?
C12 C17 H17C . . 109.5 ?
H17A C17 H17C . . 109.5 ?
H17B C17 H17C . . 109.5 ?
O2 C18 C19 . . 123.7(3) ?
O2 C18 C34 . . 118.3(3) ?
C19 C18 C34 . . 118.1(3) ?
N3 C19 C18 . . 125.7(3) ?
N3 C19 C27 . . 113.8(3) ?
C18 C19 C27 . . 120.4(3) ?
C26 C20 C21 . . 122.0(3) ?
C26 C20 N4 . . 117.1(3) ?
C21 C20 N4 . . 120.7(3) ?
C20 C21 C23 . . 115.8(3) ?
C20 C21 C22 . . 123.8(3) ?
C23 C21 C22 . . 120.3(3) ?
C21 C22 H22A . . 109.5 ?
C21 C22 H22B . . 109.5 ?
H22A C22 H22B . . 109.5 ?
C21 C22 H22C . . 109.5 ?
H22A C22 H22C . . 109.5 ?
H22B C22 H22C . . 109.5 ?
C24 C23 C21 . . 122.1(4) ?
C24 C23 H23 . . 118.9 ?
C21 C23 H23 . . 118.9 ?
C25 C24 C23 . . 120.9(4) ?
C25 C24 H24 . . 119.6 ?
C23 C24 H24 . . 119.6 ?
C24 C25 C26 . . 119.5(4) ?
C24 C25 H25 . . 120.2 ?
C26 C25 H25 . . 120.2 ?
C25 C26 C20 . . 119.6(3) ?
C25 C26 H26 . . 120.2 ?
C20 C26 H26 . . 120.2 ?
C28 C27 C32 . . 118.1(3) ?
C28 C27 C19 . . 122.5(3) ?
C32 C27 C19 . . 119.4(3) ?
C29 C28 C27 . . 120.8(3) ?
C29 C28 H28 . . 119.6 ?
C27 C28 H28 . . 119.6 ?
C28 C29 C30 . . 120.4(3) ?
C28 C29 H29 . . 119.8 ?
C30 C29 H29 . . 119.8 ?
C31 C30 C29 . . 120.1(3) ?
C31 C30 H30 . . 120.0 ?
C29 C30 H30 . . 120.0 ?
C30 C31 C32 . . 121.1(3) ?
C30 C31 H31 . . 119.5 ?
C32 C31 H31 . . 119.5 ?
C31 C32 C27 . . 119.6(3) ?
C31 C32 C33 . . 122.4(3) ?
C27 C32 C33 . . 118.0(3) ?
C34 C33 C32 . . 122.7(3) ?
C34 C33 H33 . . 118.7 ?
C32 C33 H33 . . 118.7 ?
C33 C34 C18 . . 121.4(3) ?
C33 C34 H34 . . 119.3 ?
C18 C34 H34 . . 119.3 ?

loop_
_geom_bond_atom_site_label_1
_geom_bond_atom_site_label_2
_geom_bond_site_symmetry_2
_geom_bond_distance
_geom_bond_publ_flag
Cu O1 . 1.887(2) ?
Cu O2 . 1.9234(19) ?
Cu N4 . 1.988(2) ?
Cu N2 . 2.001(2) ?
O1 C1 . 1.288(3) ?
O2 C18 . 1.309(3) ?
N1 N2 . 1.295(3) ?
N1 C2 . 1.353(3) ?
N2 C11 . 1.446(4) ?
N3 N4 . 1.273(3) ?
N3 C19 . 1.367(3) ?
N4 C20 . 1.452(4) ?
C1 C2 . 1.412(4) ?
C1 C10 . 1.434(4) ?
C2 C3 . 1.454(4) ?
C3 C4 . 1.391(4) ?
C3 C8 . 1.408(4) ?
C4 C5 . 1.365(4) ?
C4 H4 . 0.9300 ?
C5 C6 . 1.381(5) ?
C5 H5 . 0.9300 ?
C6 C7 . 1.352(5) ?
C6 H6 . 0.9300 ?
C7 C8 . 1.407(4) ?
C7 H7 . 0.9300 ?
C8 C9 . 1.421(4) ?
C9 C10 . 1.342(4) ?
C9 H9 . 0.9300 ?
C10 H10 . 0.9300 ?
C11 C12 . 1.387(4) ?
C11 C16 . 1.392(4) ?
C12 C13 . 1.382(5) ?
C12 C17 . 1.512(4) ?
C13 C14 . 1.380(5) ?
C13 H13 . 0.9300 ?
C14 C15 . 1.354(5) ?
C14 H14 . 0.9300 ?
C15 C16 . 1.384(5) ?
C15 H15 . 0.9300 ?
C16 H16 . 0.9300 ?
C17 H17A . 0.9600 ?
C17 H17B . 0.9600 ?
C17 H17C . 0.9600 ?
C18 C19 . 1.408(4) ?
C18 C34 . 1.418(4) ?
C19 C27 . 1.455(4) ?
C20 C26 . 1.379(4) ?
C20 C21 . 1.387(4) ?
C21 C23 . 1.397(5) ?
C21 C22 . 1.490(5) ?
C22 H22A . 0.9600 ?
C22 H22B . 0.9600 ?
C22 H22C . 0.9600 ?
C23 C24 . 1.356(6) ?
C23 H23 . 0.9300 ?
C24 C25 . 1.355(5) ?
C24 H24 . 0.9300 ?
C25 C26 . 1.375(5) ?
C25 H25 . 0.9300 ?
C26 H26 . 0.9300 ?
C27 C28 . 1.401(4) ?
C27 C32 . 1.405(4) ?
C28 C29 . 1.372(4) ?
C28 H28 . 0.9300 ?
C29 C30 . 1.387(5) ?
C29 H29 . 0.9300 ?
C30 C31 . 1.346(5) ?
C30 H30 . 0.9300 ?
C31 C32 . 1.403(4) ?
C31 H31 . 0.9300 ?
C32 C33 . 1.419(4) ?
C33 C34 . 1.354(4) ?
C33 H33 . 0.9300 ?
C34 H34 . 0.9300 ?

loop_
_geom_torsion_atom_site_label_1
_geom_torsion_atom_site_label_2
_geom_torsion_atom_site_label_3
_geom_torsion_atom_site_label_4
_geom_torsion_site_symmetry_1
_geom_torsion_site_symmetry_2
_geom_torsion_site_symmetry_3
_geom_torsion_site_symmetry_4
_geom_torsion
_geom_torsion_publ_flag
N4 Cu O1 C1 . . . . -155.0(2) ?
N2 Cu O1 C1 . . . . 38.6(2) ?
N4 Cu O2 C18 . . . . -35.1(2) ?
N2 Cu O2 C18 . . . . 131.2(2) ?
C2 N1 N2 C11 . . . . -169.5(2) ?
C2 N1 N2 Cu . . . . 15.6(4) ?
O1 Cu N2 N1 . . . . -35.7(2) ?
O2 Cu N2 N1 . . . . 145.4(2) ?
N4 Cu N2 N1 . . . . -107.3(4) ?
O1 Cu N2 C11 . . . . 150.0(2) ?
O2 Cu N2 C11 . . . . -28.9(2) ?
N4 Cu N2 C11 . . . . 78.4(5) ?
C19 N3 N4 C20 . . . . -179.6(2) ?
C19 N3 N4 Cu . . . . -11.9(4) ?
O1 Cu N4 N3 . . . . -150.1(2) ?
O2 Cu N4 N3 . . . . 29.4(2) ?
N2 Cu N4 N3 . . . . -78.9(5) ?
O1 Cu N4 C20 . . . . 16.8(2) ?
O2 Cu N4 C20 . . . . -163.6(2) ?
N2 Cu N4 C20 . . . . 88.1(4) ?
Cu O1 C1 C2 . . . . -23.7(4) ?
Cu O1 C1 C10 . . . . 159.5(2) ?
N2 N1 C2 C1 . . . . 15.6(4) ?
N2 N1 C2 C3 . . . . -172.6(2) ?
O1 C1 C2 N1 . . . . -12.5(5) ?
C10 C1 C2 N1 . . . . 164.3(3) ?
O1 C1 C2 C3 . . . . 176.0(3) ?
C10 C1 C2 C3 . . . . -7.1(4) ?
N1 C2 C3 C4 . . . . 12.8(4) ?
C1 C2 C3 C4 . . . . -175.0(3) ?
N1 C2 C3 C8 . . . . -168.9(3) ?
C1 C2 C3 C8 . . . . 3.3(4) ?
C8 C3 C4 C5 . . . . 0.3(5) ?
C2 C3 C4 C5 . . . . 178.6(3) ?
C3 C4 C5 C6 . . . . -1.1(6) ?
C4 C5 C6 C7 . . . . 0.7(6) ?
C5 C6 C7 C8 . . . . 0.3(6) ?
C6 C7 C8 C3 . . . . -1.0(5) ?
C6 C7 C8 C9 . . . . 178.8(3) ?
C4 C3 C8 C7 . . . . 0.7(4) ?
C2 C3 C8 C7 . . . . -177.7(3) ?
C4 C3 C8 C9 . . . . -179.1(3) ?
C2 C3 C8 C9 . . . . 2.5(4) ?
C7 C8 C9 C10 . . . . 175.7(3) ?
C3 C8 C9 C10 . . . . -4.5(5) ?
C8 C9 C10 C1 . . . . 0.5(5) ?
O1 C1 C10 C9 . . . . -177.7(3) ?
C2 C1 C10 C9 . . . . 5.4(5) ?
N1 N2 C11 C12 . . . . 139.4(3) ?
Cu N2 C11 C12 . . . . -45.6(4) ?
N1 N2 C11 C16 . . . . -39.7(4) ?
Cu N2 C11 C16 . . . . 135.3(3) ?
C16 C11 C12 C13 . . . . -0.7(5) ?
N2 C11 C12 C13 . . . . -179.8(3) ?
C16 C11 C12 C17 . . . . 173.7(3) ?
N2 C11 C12 C17 . . . . -5.4(5) ?
C11 C12 C13 C14 . . . . 1.2(5) ?
C17 C12 C13 C14 . . . . -173.4(4) ?
C12 C13 C14 C15 . . . . 0.3(7) ?
C13 C14 C15 C16 . . . . -2.3(7) ?
C14 C15 C16 C11 . . . . 2.7(6) ?
C12 C11 C16 C15 . . . . -1.2(5) ?
N2 C11 C16 C15 . . . . 177.9(3) ?
Cu O2 C18 C19 . . . . 26.8(4) ?
Cu O2 C18 C34 . . . . -153.5(2) ?
N4 N3 C19 C18 . . . . -11.1(4) ?
N4 N3 C19 C27 . . . . 172.2(3) ?
O2 C18 C19 N3 . . . . 3.2(5) ?
C34 C18 C19 N3 . . . . -176.5(3) ?
O2 C18 C19 C27 . . . . 179.7(3) ?
C34 C18 C19 C27 . . . . 0.0(4) ?
N3 N4 C20 C26 . . . . -125.9(3) ?
Cu N4 C20 C26 . . . . 65.3(3) ?
N3 N4 C20 C21 . . . . 59.0(4) ?
Cu N4 C20 C21 . . . . -109.8(3) ?
C26 C20 C21 C23 . . . . 1.3(5) ?
N4 C20 C21 C23 . . . . 176.2(3) ?
C26 C20 C21 C22 . . . . -176.5(3) ?
N4 C20 C21 C22 . . . . -1.6(5) ?
C20 C21 C23 C24 . . . . -0.4(5) ?
C22 C21 C23 C24 . . . . 177.5(4) ?
C21 C23 C24 C25 . . . . 0.1(6) ?
C23 C24 C25 C26 . . . . -0.7(6) ?
C24 C25 C26 C20 . . . . 1.6(5) ?
C21 C20 C26 C25 . . . . -1.9(5) ?
N4 C20 C26 C25 . . . . -177.0(3) ?
N3 C19 C27 C28 . . . . -4.4(4) ?
C18 C19 C27 C28 . . . . 178.7(3) ?
N3 C19 C27 C32 . . . . 176.0(3) ?
C18 C19 C27 C32 . . . . -0.9(4) ?
C32 C27 C28 C29 . . . . -1.9(5) ?
C19 C27 C28 C29 . . . . 178.5(3) ?
C27 C28 C29 C30 . . . . 1.1(5) ?
C28 C29 C30 C31 . . . . 0.2(6) ?
C29 C30 C31 C32 . . . . -0.6(6) ?
C30 C31 C32 C27 . . . . -0.3(5) ?
C30 C31 C32 C33 . . . . 179.9(3) ?
C28 C27 C32 C31 . . . . 1.5(4) ?
C19 C27 C32 C31 . . . . -178.9(3) ?
C28 C27 C32 C33 . . . . -178.7(3) ?
C19 C27 C32 C33 . . . . 0.9(4) ?
C31 C32 C33 C34 . . . . 179.7(3) ?
C27 C32 C33 C34 . . . . 0.0(5) ?
C32 C33 C34 C18 . . . . -0.8(5) ?
O2 C18 C34 C33 . . . . -178.9(3) ?
C19 C18 C34 C33 . . . . 0.8(4) ?
